data_7055255
loop_
_publ_author_name
'Li, Ning'
'Liu, Yiwei'
'Lu, Ying'
'He, Danfeng'
'Liu, Shumei'
'Wang, Xingquan'
'Li, Yangguang'
'Liu, Shuxia'

_publ_section_title
;
 An arsenicniobate-based 3D framework with selective adsorption and
 anion-exchange properties
;
_journal_issue 3
_journal_name_full 'New J. Chem.'
_journal_page_first 2220
_journal_paper_doi 10.1039/C5NJ02163D
_journal_volume 40
_journal_year 2016
_chemical_formula_moiety 'As Nb12 O44 V4, 2(C12 H40 Cu2 N8), 8(O)'
_chemical_formula_sum 'C24 H95 As Cu4 N16 Nb12 O52 V4'
_chemical_formula_weight 3087.91
_chemical_name_systematic 1
_space_group_crystal_system tetragonal
_space_group_IT_number 87
_space_group_name_Hall '-I 4'
_space_group_name_H-M_alt 'I 4/m'
_symmetry_space_group_name_Hall '-I 4'
_symmetry_space_group_name_H-M 'I 4/m'
_atom_sites_solution_hydrogens geom
_audit_creation_date 2015-11-26
_audit_creation_method
;
Olex2 1.2-dev
(compiled 2015.11.10 svn.r3248 for OlexSys, GUI svn.r3563)
;
_audit_update_record
;
2015-12-04 deposited with the CCDC.
2015-12-22 downloaded from the CCDC.
;
_cell_angle_alpha 90.000(5)
_cell_angle_beta 90.000(5)
_cell_angle_gamma 90.000(5)
_cell_formula_units_Z 2
_cell_length_a 15.295(5)
_cell_length_b 15.295(5)
_cell_length_c 19.430(5)
_cell_measurement_reflns_used 12950
_cell_measurement_temperature 298(2)
_cell_measurement_theta_max 24.995
_cell_measurement_theta_min 1.694
_cell_volume 4545(2)
_computing_cell_refinement 'SAINT (Bruker, 1999)'
_computing_data_collection 'SMART (Bruker, 1997)'
_computing_data_reduction SAINT
_computing_molecular_graphics 'Olex2 (Dolomanov et al., 2009)'
_computing_publication_material 'Olex2 (Dolomanov et al., 2009)'
_computing_structure_refinement 'ShelXL (Sheldrick, 2015)'
_computing_structure_solution 'SHELXS-2014 (Sheldrick, 2014)'
_diffrn_ambient_temperature 298.15
_diffrn_measured_fraction_theta_full 0.998
_diffrn_measured_fraction_theta_max 0.976
_diffrn_measurement_device_type 'Bruker APEX CCD area-detector'
_diffrn_measurement_method '\w scans'
_diffrn_radiation_type MoK\a
_diffrn_radiation_wavelength 0.71069
_diffrn_reflns_av_R_equivalents 0.0328
_diffrn_reflns_av_unetI/netI 0.0180
_diffrn_reflns_Laue_measured_fraction_full 0.998
_diffrn_reflns_Laue_measured_fraction_max 0.976
_diffrn_reflns_limit_h_max 20
_diffrn_reflns_limit_h_min -20
_diffrn_reflns_limit_k_max 20
_diffrn_reflns_limit_k_min -20
_diffrn_reflns_limit_l_max 25
_diffrn_reflns_limit_l_min -25
_diffrn_reflns_number 15760
_diffrn_reflns_point_group_measured_fraction_full 0.998
_diffrn_reflns_point_group_measured_fraction_max 0.976
_diffrn_reflns_theta_full 25.240
_diffrn_reflns_theta_max 28.296
_diffrn_reflns_theta_min 1.694
_exptl_absorpt_coefficient_mu 3.205
_exptl_absorpt_correction_T_max 0.681
_exptl_absorpt_correction_T_min 0.553
_exptl_absorpt_correction_type multi-scan
_exptl_absorpt_process_details 'SADABS (Sheldrick, 1996)'
_exptl_crystal_colour dark-brown
_exptl_crystal_density_diffrn 2.245
_exptl_crystal_description block
_exptl_crystal_F_000 2970
_exptl_crystal_size_max 0.21
_exptl_crystal_size_mid 0.18
_exptl_crystal_size_min 0.13
_refine_diff_density_max 1.211
_refine_diff_density_min -3.121
_refine_diff_density_rms 0.204
_refine_ls_extinction_method none
_refine_ls_goodness_of_fit_ref 1.051
_refine_ls_hydrogen_treatment constr
_refine_ls_matrix_type full
_refine_ls_number_parameters 181
_refine_ls_number_reflns 2845
_refine_ls_number_restraints 104
_refine_ls_restrained_S_all 1.042
_refine_ls_R_factor_all 0.0611
_refine_ls_R_factor_gt 0.0544
_refine_ls_shift/su_max 0.001
_refine_ls_shift/su_mean 0.000
_refine_ls_structure_factor_coef Fsqd
_refine_ls_weighting_details 'w=1/[\s^2^(Fo^2^)+(0.1182P)^2^+37.9480P] where P=(Fo^2^+2Fc^2^)/3'
_refine_ls_weighting_scheme calc
_refine_ls_wR_factor_gt 0.1863
_refine_ls_wR_factor_ref 0.1956
_reflns_Friedel_coverage 0.000
_reflns_number_gt 2466
_reflns_number_total 2845
_reflns_threshold_expression 'I > 2\s(I)'
_cod_data_source_file c5nj02163d2.cif
_cod_data_source_block y
_cod_depositor_comments
;
The following automatic conversions were performed:

'_exptl_absorpt_correction_type' value 'Multi-scan' changed to
'multi-scan' according to
/usr/data/users/saulius/crontab/automatic-downloads/rss-feeds/RSC/lib/dictionaries/cif_core.dic
dictionary named 'cif_core.dic' version 2.4.2 from 2011-04-26.

Automatic conversion script
Id: cif_fix_values 4268 2015-11-12 08:31:59Z antanas 

 Adding full bibliography for 7055255.cif.
;
_cod_original_cell_volume 4545(3)
_cod_database_code 7055255
_shelx_space_group_comment
;
The symmetry employed for this shelxl refinement is uniquely defined
by the following loop, which should always be used as a source of
symmetry information in preference to the above space-group names.
They are only intended as comments.
;
_shelx_estimated_absorpt_t_max 0.681
_shelx_estimated_absorpt_t_min 0.553
_olex2_refinement_description
;
1. Fixed Uiso
 At 1 times of:
  All C(H,H) groups, {H2,C3,H3A,H3B,H3C} of C2, {H2AC,C3A,H3AA,H3AB,H3AC} of
  C2A, All N(H,H) groups
2. Restrained distances
 N1-C1 = N2-C2
 1.45 with sigma of 0.01
 C1-C2 = C2-C3
 1.51 with sigma of 0.01
 N2-C3 = C1-N2
 2.42 with sigma of 0.02
 C1-C3
 2.46 with sigma of 0.02
 N1A-C1A = N2A-C2A
 1.45 with sigma of 0.01
 C1A-C2A = C2A-C3A
 1.51 with sigma of 0.01
 N2A-C3A = C1A-N2A
 2.42 with sigma of 0.02
 C1A-C3A
 2.46 with sigma of 0.02
3. Uiso/Uaniso restraints and constraints
C1 \\sim C2: within 3.8A with sigma of 0.01 and sigma for terminal atoms of 0.02
C1A \\sim C2A: within 3.8A with sigma of 0.01 and sigma for terminal atoms of
0.02
Uanis(N1) \\sim Ueq, Uanis(N2) \\sim Ueq, Uanis(C1) \\sim Ueq, Uanis(C2) \\sim
Ueq, Uanis(N1A) \\sim Ueq, Uanis(N2A) \\sim Ueq, Uanis(C1A) \\sim Ueq,
Uanis(C2A) \\sim Ueq: with sigma of 0.01 and sigma for terminal atoms of 0.02
Uanis(N1) = Uanis(N2A)
Uanis(N2) = Uanis(N1A)
Uanis(C1) = Uanis(C2A)
Uanis(C2) = Uanis(C1A)
4. Rigid body (RIGU) restrains
 O2, Nb2, O5, O4B, O7A
 with sigma for 1-2 distances of 0.004 and sigma for 1-3 distances of 0.004
5. Others
 Fixed Sof: V2(0.25) O4B(0.5) O6(0.25) O7B(0.5) O8(0.5) N1(0.5) H1A(0.5)
 H1B(0.5) N2(0.5) H2A(0.5) H2B(0.5) C1(0.5) H1C(0.5) H1D(0.5) C2(0.5) H2(0.5)
 C3(0.5) H3A(0.5) H3B(0.5) H3C(0.5) N1A(0.5) H1AA(0.5) H1AB(0.5) N2A(0.5)
 H2AA(0.5) H2AB(0.5) C1A(0.5) H1AC(0.5) H1AD(0.5) C2A(0.5) H2AC(0.5) C3A(0.5)
 H3AA(0.5) H3AB(0.5) H3AC(0.5) O111(0.25) O113(0.25) O112(0.25) O114(0.25)
 O7A(0.5) O4A(0.5)
6.a Ternary CH refined with riding coordinates:
 C2(H2), C2A(H2AC)
6.b Secondary CH2 refined with riding coordinates:
 N1(H1A,H1B), N2(H2A,H2B), C1(H1C,H1D), N1A(H1AA,H1AB), N2A(H2AA,H2AB),
 C1A(H1AC,H1AD)
6.c Me refined with riding coordinates:
 C3(H3A,H3B,H3C), C3A(H3AA,H3AB,H3AC)
;
_shelx_shelxl_version_number 2014/7
_olex2_submission_special_instructions 'No special instructions were received'

loop_
_space_group_symop_operation_xyz
'x, y, z'
'-x, -y, z'
'-y, x, z'
'y, -x, z'
'x+1/2, y+1/2, z+1/2'
'-x+1/2, -y+1/2, z+1/2'
'-y+1/2, x+1/2, z+1/2'
'y+1/2, -x+1/2, z+1/2'
'-x, -y, -z'
'x, y, -z'
'y, -x, -z'
'-y, x, -z'
'-x+1/2, -y+1/2, -z+1/2'
'x+1/2, y+1/2, -z+1/2'
'y+1/2, -x+1/2, -z+1/2'
'-y+1/2, x+1/2, -z+1/2'

loop_
_atom_site_label
_atom_site_type_symbol
_atom_site_fract_x
_atom_site_fract_y
_atom_site_fract_z
_atom_site_U_iso_or_equiv
_atom_site_adp_type
_atom_site_occupancy
_atom_site_site_symmetry_order
_atom_site_calc_flag
_atom_site_refinement_flags_posn
_atom_site_refinement_flags_adp
_atom_site_refinement_flags_occupancy
_atom_site_disorder_assembly
_atom_site_disorder_group
As1 As 0.5000 0.5000 0.5000 0.0309(3) Uani 1 8 d S T P . .
V1 V 0.5000 0.5000 0.28903(10) 0.0461(5) Uani 1 4 d S T P A .
V2 V 0.74902(15) 0.40007(17) 0.5000 0.0340(5) Uani 0.5 2 d S T P A 1
Nb1 Nb 0.59482(5) 0.27816(4) 0.5000 0.0393(3) Uani 1 2 d S T P . .
Nb2 Nb 0.65992(3) 0.43643(4) 0.36735(3) 0.0422(2) Uani 1 1 d . U . . .
O1 O 0.6374(5) 0.1743(4) 0.5000 0.065(2) Uani 1 2 d S T P A .
O2 O 0.7322(3) 0.4060(3) 0.3047(2) 0.0549(11) Uani 1 1 d . U . . .
O3 O 0.5000 0.5000 0.2069(5) 0.067(3) Uani 1 4 d S T P . .
O4B O 0.6762(9) 0.3256(8) 0.4234(7) 0.044(3) Uani 0.5 1 d . U . A 2
O5 O 0.6089(3) 0.5466(3) 0.3293(3) 0.0583(13) Uani 1 1 d . U . . .
O6 O 0.8492(7) 0.3642(8) 0.5000 0.041(2) Uani 0.5 2 d S T P A 1
O7B O 0.7173(6) 0.4964(7) 0.4399(5) 0.036(2) Uani 0.5 1 d . . . A 1
O8 O 0.5345(4) 0.4170(4) 0.5502(3) 0.0244(11) Uani 0.5 1 d . . . A .
Cu1 Cu 0.7500 0.2500 0.2500 0.0775(5) Uani 1 2 d S T P . .
N1 N 0.8767(14) 0.2650(13) 0.2543(9) 0.079(4) Uani 0.5 1 d D U . B 1
H1A H 0.9023 0.2281 0.2251 0.079 Uiso 0.5 1 calc R . . B 1
H1B H 0.8906 0.3192 0.2418 0.079 Uiso 0.5 1 calc R . . B 1
N2 N 0.7646(10) 0.1991(16) 0.3440(12) 0.085(4) Uani 0.5 1 d D U . B 1
H2A H 0.7523 0.2389 0.3760 0.085 Uiso 0.5 1 calc R . . B 1
H2B H 0.7290 0.1536 0.3496 0.085 Uiso 0.5 1 calc R . . B 1
C1 C 0.9089(13) 0.2486(17) 0.3240(10) 0.111(5) Uani 0.5 1 d D U . B 1
H1C H 0.8998 0.2993 0.3531 0.111 Uiso 0.5 1 calc R . . B 1
H1D H 0.9707 0.2345 0.3234 0.111 Uiso 0.5 1 calc R . . B 1
C2 C 0.8556(11) 0.1714(14) 0.3494(10) 0.111(5) Uani 0.5 1 d D U . B 1
H2 H 0.8663 0.1198 0.3207 0.111 Uiso 0.5 1 calc R . . B 1
C3 C 0.8736(15) 0.1513(16) 0.4240(9) 0.111 Uiso 0.5 1 d DR . . B 1
H3A H 0.9333 0.1328 0.4291 0.111 Uiso 0.5 1 calc R . . B 1
H3B H 0.8638 0.2027 0.4512 0.111 Uiso 0.5 1 calc R . . B 1
H3C H 0.8354 0.1054 0.4392 0.111 Uiso 0.5 1 calc R . . B 1
N1A N 0.7314(12) 0.1869(16) 0.3397(13) 0.085(4) Uani 0.5 1 d D U . B -1
H1AA H 0.7065 0.2232 0.3697 0.085 Uiso 0.5 1 calc R . . B -1
H1AB H 0.6951 0.1423 0.3330 0.085 Uiso 0.5 1 calc R . . B -1
N2A N 0.8791(14) 0.2412(13) 0.2781(8) 0.079(4) Uani 0.5 1 d D U . B -1
H2AA H 0.9055 0.1989 0.2545 0.079 Uiso 0.5 1 calc R . . B -1
H2AB H 0.9065 0.2914 0.2697 0.079 Uiso 0.5 1 calc R . . B -1
C1A C 0.8126(11) 0.1542(17) 0.3687(12) 0.111(5) Uani 0.5 1 d D U . B -1
H1AC H 0.8276 0.0981 0.3487 0.111 Uiso 0.5 1 calc R . . B -1
H1AD H 0.8076 0.1475 0.4181 0.111 Uiso 0.5 1 calc R . . B -1
C2A C 0.8809(12) 0.2217(14) 0.3512(9) 0.111(5) Uani 0.5 1 d D U . B -1
H2AC H 0.8679 0.2754 0.3767 0.111 Uiso 0.5 1 calc R . . B -1
C3A C 0.9673(12) 0.1866(17) 0.3754(12) 0.111 Uiso 0.5 1 d DR . . B -1
H3AA H 0.9644 0.1751 0.4239 0.111 Uiso 0.5 1 calc R . . B -1
H3AB H 0.9805 0.1335 0.3512 0.111 Uiso 0.5 1 calc R . . B -1
H3AC H 1.0123 0.2290 0.3665 0.111 Uiso 0.5 1 calc R . . B -1
O111 O 1.020(2) 0.393(2) 0.204(2) 0.108(10) Uiso 0.25 1 d . . . C 1
O113 O 0.610(3) 0.067(3) 0.381(2) 0.122(12) Uiso 0.25 1 d . . . D 1
O112 O 0.964(2) 0.394(2) 0.1523(19) 0.105(9) Uiso 0.25 1 d . . . C -1
O114 O 0.641(3) 0.025(3) 0.433(2) 0.130(13) Uiso 0.25 1 d . . . D -1
O7A O 0.7484(7) 0.5052(9) 0.4237(7) 0.052(3) Uani 0.5 1 d . U . A 2
O4A O 0.6620(8) 0.3508(7) 0.4385(6) 0.033(2) Uani 0.5 1 d . . . A 1

loop_
_atom_site_aniso_label
_atom_site_aniso_U_11
_atom_site_aniso_U_22
_atom_site_aniso_U_33
_atom_site_aniso_U_23
_atom_site_aniso_U_13
_atom_site_aniso_U_12
As1 0.0304(5) 0.0304(5) 0.0320(7) 0.000 0.000 0.000
V1 0.0538(7) 0.0538(7) 0.0309(10) 0.000 0.000 0.000
V2 0.0220(10) 0.0392(13) 0.0408(13) 0.000 0.000 0.0068(9)
Nb1 0.0403(4) 0.0258(3) 0.0517(5) 0.000 0.000 0.0083(2)
Nb2 0.0378(3) 0.0514(4) 0.0373(4) -0.0053(2) 0.0104(2) 0.00680(19)
O1 0.053(4) 0.029(3) 0.112(7) 0.000 0.000 0.012(3)
O2 0.052(2) 0.070(3) 0.042(2) -0.007(2) 0.019(2) 0.011(2)
O3 0.081(4) 0.081(4) 0.039(5) 0.000 0.000 0.000
O4B 0.038(5) 0.050(6) 0.044(6) 0.000(4) 0.014(4) 0.017(4)
O5 0.058(3) 0.046(2) 0.071(3) -0.014(2) -0.023(2) 0.010(2)
O6 0.035(5) 0.043(6) 0.046(6) 0.000 0.000 0.013(4)
O7B 0.032(5) 0.040(4) 0.035(5) 0.002(3) 0.010(4) 0.001(4)
O8 0.025(3) 0.026(3) 0.022(3) 0.005(2) -0.002(2) 0.005(2)
Cu1 0.0743(10) 0.0909(11) 0.0674(10) -0.0164(8) 0.0105(8) 0.0056(8)
N1 0.083(5) 0.076(6) 0.077(7) -0.005(5) 0.004(6) 0.003(5)
N2 0.088(8) 0.087(6) 0.080(5) -0.013(5) 0.009(6) 0.005(6)
C1 0.104(7) 0.117(7) 0.111(7) 0.002(5) -0.011(5) 0.000(5)
C2 0.110(7) 0.111(7) 0.111(6) 0.002(5) -0.007(5) -0.002(5)
N1A 0.088(8) 0.087(6) 0.080(5) -0.013(5) 0.009(6) 0.005(6)
N2A 0.083(5) 0.076(6) 0.077(7) -0.005(5) 0.004(6) 0.003(5)
C1A 0.110(7) 0.111(7) 0.111(6) 0.002(5) -0.007(5) -0.002(5)
C2A 0.104(7) 0.117(7) 0.111(7) 0.002(5) -0.011(5) 0.000(5)
O7A 0.031(5) 0.067(6) 0.057(7) -0.025(5) 0.001(4) 0.008(4)
O4A 0.034(5) 0.036(5) 0.030(5) -0.004(4) 0.004(4) 0.004(4)

loop_
_atom_type_symbol
_atom_type_description
_atom_type_scat_dispersion_real
_atom_type_scat_dispersion_imag
_atom_type_scat_source
C C 0.0033 0.0016 'International Tables Vol C Tables 4.2.6.8 and 6.1.1.4'
H H 0.0000 0.0000 'International Tables Vol C Tables 4.2.6.8 and 6.1.1.4'
As As 0.0499 2.0058 'International Tables Vol C Tables 4.2.6.8 and 6.1.1.4'
Cu Cu 0.3201 1.2651 'International Tables Vol C Tables 4.2.6.8 and 6.1.1.4'
N N 0.0061 0.0033 'International Tables Vol C Tables 4.2.6.8 and 6.1.1.4'
Nb Nb -2.0727 0.6215 'International Tables Vol C Tables 4.2.6.8 and 6.1.1.4'
O O 0.0106 0.0060 'International Tables Vol C Tables 4.2.6.8 and 6.1.1.4'
V V 0.3005 0.5294 'International Tables Vol C Tables 4.2.6.8 and 6.1.1.4'

loop_
_geom_angle_atom_site_label_1
_geom_angle_atom_site_label_2
_geom_angle_atom_site_label_3
_geom_angle
_geom_angle_site_symmetry_1
_geom_angle_site_symmetry_3
O8 As1 O8 180.0 11_566 3_655
O8 As1 O8 109.6(2) 3_655 9_666
O8 As1 O8 109.6(2) 12_656 .
O8 As1 O8 70.4(2) 11_566 10_556
O8 As1 O8 109.6(2) 11_566 .
O8 As1 O8 109.6(2) 3_655 10_556
O8 As1 O8 180.0 12_656 4_565
O8 As1 O8 109.6(2) 11_566 2_665
O8 As1 O8 70.7(4) 2_665 9_666
O8 As1 O8 70.4(2) 3_655 2_665
O8 As1 O8 70.7(4) 10_556 .
O8 As1 O8 180.0(4) 10_556 2_665
O8 As1 O8 180.0 9_666 .
O8 As1 O8 109.3(4) 11_566 12_656
O8 As1 O8 70.4(2) 11_566 9_666
O8 As1 O8 70.7(4) 3_655 12_656
O8 As1 O8 109.3(4) 10_556 9_666
O8 As1 O8 70.4(2) 10_556 12_656
O8 As1 O8 70.4(2) 12_656 9_666
O8 As1 O8 109.6(2) 2_665 12_656
O8 As1 O8 70.4(2) 3_655 .
O8 As1 O8 70.7(4) 11_566 4_565
O8 As1 O8 109.3(4) 2_665 .
O8 As1 O8 109.3(4) 3_655 4_565
O8 As1 O8 70.4(2) 4_565 .
O8 As1 O8 109.6(2) 10_556 4_565
O8 As1 O8 70.4(2) 2_665 4_565
O8 As1 O8 109.6(2) 4_565 9_666
Nb2 V1 Nb2 119.93(7) 2_665 .
Nb2 V1 Nb2 75.49(3) 3_655 .
Nb2 V1 Nb2 75.49(3) 4_565 2_665
Nb2 V1 Nb2 75.49(3) 4_565 .
Nb2 V1 Nb2 75.49(3) 3_655 2_665
Nb2 V1 Nb2 119.93(7) 3_655 4_565
O3 V1 Nb2 120.03(4) . 2_665
O3 V1 Nb2 120.03(4) . .
O3 V1 Nb2 120.03(4) . 3_655
O3 V1 Nb2 120.03(4) . 4_565
O3 V1 O5 113.33(18) . 4_565
O3 V1 O5 113.33(18) . 2_665
O3 V1 O5 113.33(18) . .
O3 V1 O5 113.33(18) . 3_655
O5 V1 Nb2 111.25(17) 2_665 3_655
O5 V1 Nb2 111.25(17) 3_655 .
O5 V1 Nb2 40.64(13) 2_665 4_565
O5 V1 Nb2 111.43(17) 4_565 3_655
O5 V1 Nb2 40.64(13) 4_565 .
O5 V1 Nb2 40.64(13) 3_655 2_665
O5 V1 Nb2 111.25(17) . 4_565
O5 V1 Nb2 40.37(14) 2_665 2_665
O5 V1 Nb2 111.43(17) 2_665 .
O5 V1 Nb2 111.25(17) 4_565 2_665
O5 V1 Nb2 40.37(14) . .
O5 V1 Nb2 40.64(13) . 3_655
O5 V1 Nb2 40.37(14) 4_565 4_565
O5 V1 Nb2 40.37(14) 3_655 3_655
O5 V1 Nb2 111.43(17) 3_655 4_565
O5 V1 Nb2 111.43(17) . 2_665
O5 V1 O5 80.98(13) 2_665 4_565
O5 V1 O5 80.98(13) 4_565 .
O5 V1 O5 133.3(4) 2_665 .
O5 V1 O5 80.98(13) 3_655 2_665
O5 V1 O5 80.98(13) 3_655 .
O5 V1 O5 133.3(4) 3_655 4_565
Nb1 V2 Nb1 120.39(8) . 3_655
Nb2 V2 Nb1 75.58(5) . 3_655
Nb2 V2 Nb1 75.88(5) 10_556 .
Nb2 V2 Nb1 75.58(5) 10_556 3_655
Nb2 V2 Nb1 75.88(5) . .
Nb2 V2 Nb2 120.54(8) . 10_556
O6 V2 Nb1 117.7(4) . 3_655
O6 V2 Nb1 122.0(4) . .
O6 V2 Nb2 119.70(4) . .
O6 V2 Nb2 119.70(4) . 10_556
O6 V2 O7B 119.4(4) . .
O6 V2 O7B 119.4(4) . 10_556
O6 V2 O4A 121.0(4) . .
O6 V2 O4A 121.0(4) . 10_556
O7B V2 Nb1 38.2(3) 10_556 3_655
O7B V2 Nb1 38.2(3) . 3_655
O7B V2 Nb1 105.9(3) . .
O7B V2 Nb1 105.9(3) 10_556 .
O7B V2 Nb2 105.4(3) . 10_556
O7B V2 Nb2 38.8(3) . .
O7B V2 Nb2 105.4(3) 10_556 .
O7B V2 Nb2 38.8(3) 10_556 10_556
O7B V2 O7B 73.9(6) 10_556 .
O7B V2 O4A 75.7(4) 10_556 10_556
O7B V2 O4A 75.7(4) . .
O7B V2 O4A 119.6(4) 10_556 .
O7B V2 O4A 119.6(4) . 10_556
O4A V2 Nb1 106.8(3) . 3_655
O4A V2 Nb1 106.8(3) 10_556 3_655
O4A V2 Nb1 38.9(3) . .
O4A V2 Nb1 38.9(3) 10_556 .
O4A V2 Nb2 39.0(3) . .
O4A V2 Nb2 107.0(3) 10_556 .
O4A V2 Nb2 107.0(3) . 10_556
O4A V2 Nb2 39.0(3) 10_556 10_556
O4A V2 O4A 76.0(7) 10_556 .
O1 Nb1 V2 106.0(2) . .
O1 Nb1 O4B 95.5(4) . .
O1 Nb1 O4B 95.5(4) . 10_556
O1 Nb1 O7B 109.5(3) . 4_565
O1 Nb1 O7B 109.5(3) . 11_566
O1 Nb1 O8 157.12(14) . .
O1 Nb1 O8 157.12(14) . 10_556
O1 Nb1 O7A 94.0(4) . 11_566
O1 Nb1 O7A 94.0(4) . 4_565
O1 Nb1 O4A 109.3(3) . 10_556
O1 Nb1 O4A 109.3(3) . .
O4B Nb1 O4B 91.8(9) 10_556 .
O4B Nb1 O8 101.7(4) . .
O4B Nb1 O8 69.3(4) 10_556 .
O4B Nb1 O8 101.7(4) 10_556 10_556
O4B Nb1 O8 69.3(3) . 10_556
O7B Nb1 V2 126.7(3) 4_565 .
O7B Nb1 V2 126.7(3) 11_566 .
O7B Nb1 O7B 75.5(6) 4_565 11_566
O7B Nb1 O8 56.0(3) 4_565 10_556
O7B Nb1 O8 85.2(3) 11_566 10_556
O7B Nb1 O8 56.0(3) 11_566 .
O7B Nb1 O8 85.2(3) 4_565 .
O7B Nb1 O4A 91.2(5) 4_565 .
O7B Nb1 O4A 141.2(4) 4_565 10_556
O7B Nb1 O4A 91.2(5) 11_566 10_556
O7B Nb1 O4A 141.2(4) 11_566 .
O8 Nb1 V2 76.36(15) . .
O8 Nb1 V2 76.36(15) 10_556 .
O8 Nb1 O8 45.7(3) 10_556 .
O7A Nb1 O4B 87.2(6) 4_565 .
O7A Nb1 O4B 170.5(4) 4_565 10_556
O7A Nb1 O4B 87.2(6) 11_566 10_556
O7A Nb1 O4B 170.5(4) 11_566 .
O7A Nb1 O8 101.6(4) 11_566 10_556
O7A Nb1 O8 101.6(4) 4_565 .
O7A Nb1 O8 69.1(3) 11_566 .
O7A Nb1 O8 69.1(3) 4_565 10_556
O7A Nb1 O7A 92.1(8) 4_565 11_566
O4A Nb1 V2 39.2(3) 10_556 .
O4A Nb1 V2 39.2(3) . .
O4A Nb1 O8 87.1(3) 10_556 10_556
O4A Nb1 O8 87.1(3) . .
O4A Nb1 O8 57.9(3) . 10_556
O4A Nb1 O8 57.9(3) 10_556 .
O4A Nb1 O4A 76.6(7) 10_556 .
V2 Nb2 V1 149.76(5) . .
O2 Nb2 V1 104.57(18) . .
O2 Nb2 V2 105.67(18) . .
O2 Nb2 O4B 94.3(3) . .
O2 Nb2 O5 101.6(2) . 4_565
O2 Nb2 O5 102.6(2) . .
O2 Nb2 O7B 111.2(3) . .
O2 Nb2 O8 156.1(2) . 10_556
O2 Nb2 O8 158.1(2) . 12_656
O2 Nb2 O7A 95.4(4) . .
O2 Nb2 O4A 108.6(3) . .
O4B Nb2 V1 129.4(4) . .
O4B Nb2 O8 102.5(3) . 12_656
O4B Nb2 O8 69.7(3) . 10_556
O4B Nb2 O7A 93.5(6) . .
O5 Nb2 V1 39.75(13) . .
O5 Nb2 V1 39.79(13) 4_565 .
O5 Nb2 V2 131.19(15) . .
O5 Nb2 V2 130.67(15) 4_565 .
O5 Nb2 O4B 90.9(5) 4_565 .
O5 Nb2 O4B 161.9(4) . .
O5 Nb2 O5 79.5(3) . 4_565
O5 Nb2 O8 92.1(2) 4_565 12_656
O5 Nb2 O8 62.3(2) 4_565 10_556
O5 Nb2 O8 92.2(2) . 10_556
O5 Nb2 O8 63.0(2) . 12_656
O5 Nb2 O7A 162.1(3) 4_565 .
O5 Nb2 O7A 91.3(4) . .
O7B Nb2 V1 126.1(3) . .
O7B Nb2 V2 39.9(3) . .
O7B Nb2 O5 92.8(3) . .
O7B Nb2 O5 147.1(3) . 4_565
O7B Nb2 O8 86.4(3) . 10_556
O7B Nb2 O8 56.6(3) . 12_656
O7B Nb2 O4A 77.6(5) . .
O8 Nb2 V1 75.48(16) 12_656 .
O8 Nb2 V1 75.11(15) 10_556 .
O8 Nb2 V2 77.02(15) 10_556 .
O8 Nb2 V2 76.77(16) 12_656 .
O8 Nb2 O8 45.7(3) 12_656 10_556
O7A Nb2 V1 129.7(4) . .
O7A Nb2 O8 69.9(3) . 12_656
O7A Nb2 O8 103.1(4) . 10_556
O4A Nb2 V1 126.6(4) . .
O4A Nb2 V2 39.9(4) . .
O4A Nb2 O5 148.7(3) . .
O4A Nb2 O5 92.5(4) . 4_565
O4A Nb2 O8 58.0(4) . 10_556
O4A Nb2 O8 87.4(3) . 12_656
Nb2 O4B Nb1 127.2(5) . .
V1 O5 Nb2 99.6(2) . 3_655
V1 O5 Nb2 99.9(2) . .
Nb2 O5 Nb2 136.5(3) . 3_655
Nb1 O7B V2 102.8(5) 3_655 .
Nb2 O7B V2 101.3(5) . .
Nb2 O7B Nb1 148.6(6) . 3_655
As1 O8 Nb1 121.8(3) . .
As1 O8 Nb2 121.2(3) . 10_556
As1 O8 Nb2 122.7(3) . 11_566
Nb1 O8 Nb2 93.8(2) . 10_556
Nb2 O8 Nb1 94.1(2) 11_566 .
Nb2 O8 Nb2 96.1(2) 11_566 10_556
N1 Cu1 N1 180.0 . 13_655
N1 Cu1 N2 96.0(7) . 13_655
N1 Cu1 N2 84.0(7) 13_655 13_655
N1 Cu1 N2 84.0(7) . .
N1 Cu1 N2 96.0(7) 13_655 .
N1 Cu1 N1A 99.1(7) . .
N1 Cu1 N1A 80.9(7) 13_655 .
N1 Cu1 N2A 163.3(7) 13_655 .
N1 Cu1 N2A 16.7(7) . .
N2 Cu1 N2 180.0 . 13_655
N2 Cu1 N1A 164.3(8) 13_655 .
N2 Cu1 N1A 15.7(8) . .
N2 Cu1 N2A 112.1(6) 13_655 .
N2 Cu1 N2A 67.9(6) . .
N1A Cu1 N2A 82.7(7) . .
Cu1 N1 H1A 109.5 . .
Cu1 N1 H1B 109.5 . .
H1A N1 H1B 108.1 . .
C1 N1 Cu1 110.7(14) . .
C1 N1 H1A 109.5 . .
C1 N1 H1B 109.5 . .
N2A N1 Cu1 91(4) . .
N2A N1 H1A 94.7 . .
N2A N1 H1B 140.9 . .
N2A N1 C1 32(3) . .
Cu1 N2 H2A 110.4 . .
Cu1 N2 H2B 110.4 . .
H2A N2 H2B 108.6 . .
C2 N2 Cu1 106.6(12) . .
C2 N2 H2A 110.4 . .
C2 N2 H2B 110.4 . .
C2 N2 C2A 27.8(11) . .
N1A N2 Cu1 84(4) . .
N1A N2 H2A 98.2 . .
N1A N2 H2B 35.3 . .
N1A N2 C2 143(5) . .
N1A N2 C1A 118(5) . .
N1A N2 C2A 170(6) . .
C1A N2 Cu1 135(2) . .
C1A N2 H2A 105.0 . .
C1A N2 H2B 82.5 . .
C1A N2 C2 32.9(11) . .
C1A N2 C2A 55.8(10) . .
C2A N2 Cu1 96.1(11) . .
C2A N2 H2A 91.3 . .
C2A N2 H2B 137.6 . .
N1 C1 H1C 110.8 . .
N1 C1 H1D 110.8 . .
N1 C1 C2 104.7(15) . .
N1 C1 C3A 148(2) . .
H1C C1 H1D 108.9 . .
C2 C1 H1C 110.8 . .
C2 C1 H1D 110.8 . .
C2 C1 C3A 69.2(12) . .
N2A C1 N1 17.8(16) . .
N2A C1 H1C 122.8 . .
N2A C1 H1D 113.9 . .
N2A C1 C2 87.6(18) . .
N2A C1 C3A 136(3) . .
C2A C1 N1 122(2) . .
C2A C1 H1C 87.1 . .
C2A C1 H1D 114.7 . .
C2A C1 C2 25(2) . .
C2A C1 N2A 107(3) . .
C2A C1 C3A 65.8(19) . .
C3A C1 H1C 100.6 . .
C3A C1 H1D 49.3 . .
N2 C2 C1 105.3(12) . .
N2 C2 H2 110.6 . .
N2 C2 C3 107.7(13) . .
N2 C2 N1A 9.9(15) . .
N2 C2 N2A 87.8(13) . .
N2 C2 C3A 152.9(19) . .
C1 C2 H2 110.6 . .
C1 C2 N1A 113.8(15) . .
C1 C2 N2A 34.3(11) . .
C1 C2 C3A 58.6(11) . .
C3 C2 C1 112.0(13) . .
C3 C2 H2 110.6 . .
C3 C2 N1A 107.5(16) . .
C3 C2 N2A 146.3(16) . .
C3 C2 C3A 65.3(12) . .
N1A C2 H2 102.0 . .
N2A C2 H2 90.4 . .
N2A C2 N1A 92.8(13) . .
N2A C2 C3A 87.1(11) . .
C1A C2 N2 49(2) . .
C1A C2 C1 148(3) . .
C1A C2 H2 98.0 . .
C1A C2 C3 69(2) . .
C1A C2 N1A 43.5(16) . .
C1A C2 N2A 136(2) . .
C1A C2 C2A 130(4) . .
C1A C2 C3A 134(2) . .
C2A C2 N2 100(2) . .
C2A C2 C1 22.6(18) . .
C2A C2 H2 131.8 . .
C2A C2 C3 94(2) . .
C2A C2 N1A 110(2) . .
C2A C2 N2A 53.6(14) . .
C2A C2 C3A 56.4(15) . .
C3A C2 H2 96.0 . .
C3A C2 N1A 161.9(18) . .
C2 C3 H3A 109.5 . .
C2 C3 H3B 109.5 . .
C2 C3 H3C 109.5 . .
C2 C3 C2A 28.8(10) . .
C2 C3 C3A 65.1(11) . .
H3A C3 H3B 109.5 . .
H3A C3 H3C 109.5 . .
H3B C3 H3C 109.5 . .
C1A C3 C2 31.5(10) . .
C1A C3 H3A 135.2 . .
C1A C3 H3B 106.7 . .
C1A C3 H3C 81.7 . .
C1A C3 C2A 54.7(8) . .
C1A C3 C3A 96.6(13) . .
C2A C3 H3A 101.6 . .
C2A C3 H3B 87.2 . .
C2A C3 H3C 136.4 . .
C2A C3 C3A 49.6(7) . .
C3A C3 H3A 52.1 . .
C3A C3 H3B 99.7 . .
C3A C3 H3C 150.1 . .
Cu1 N1A H1AA 109.1 . .
Cu1 N1A H1AB 109.1 . .
N2 N1A Cu1 81(4) . .
N2 N1A C2 27(4) . .
N2 N1A H1AA 95.0 . .
N2 N1A H1AB 149.7 . .
N2 N1A C1A 43(4) . .
C2 N1A Cu1 90.3(11) . .
C2 N1A H1AA 115.8 . .
C2 N1A H1AB 122.5 . .
H1AA N1A H1AB 107.9 . .
C1A N1A Cu1 112.3(15) . .
C1A N1A C2 22.3(9) . .
C1A N1A H1AA 109.1 . .
C1A N1A H1AB 109.1 . .
Cu1 N2A H2AA 110.3 . .
Cu1 N2A H2AB 110.3 . .
N1 N2A Cu1 72(4) . .
N1 N2A C1 131(4) . .
N1 N2A C2 165(4) . .
N1 N2A H2AA 94.1 . .
N1 N2A H2AB 49.6 . .
N1 N2A C2A 154(4) . .
C1 N2A Cu1 132(2) . .
C1 N2A C2 58.1(11) . .
C1 N2A H2AA 109.4 . .
C1 N2A H2AB 81.5 . .
C1 N2A C2A 31.6(12) . .
C2 N2A Cu1 93.0(10) . .
C2 N2A H2AA 93.3 . .
C2 N2A H2AB 138.8 . .
H2AA N2A H2AB 108.6 . .
C2A N2A Cu1 107.0(11) . .
C2A N2A C2 28.6(11) . .
C2A N2A H2AA 110.3 . .
C2A N2A H2AB 110.3 . .
N2 C1A C3 141(3) . .
N2 C1A N1A 19.4(16) . .
N2 C1A H1AC 121.9 . .
N2 C1A H1AD 116.1 . .
N2 C1A C2A 86.5(17) . .
C2 C1A N2 98(2) . .
C2 C1A C3 79.9(19) . .
C2 C1A N1A 114(2) . .
C2 C1A H1AC 84.8 . .
C2 C1A H1AD 124.3 . .
C2 C1A C2A 26(2) . .
C3 C1A N1A 150(3) . .
C3 C1A H1AC 96.8 . .
C3 C1A H1AD 45.6 . .
C3 C1A C2A 74.8(12) . .
N1A C1A H1AC 110.6 . .
N1A C1A H1AD 110.6 . .
N1A C1A C2A 105.7(16) . .
H1AC C1A H1AD 108.7 . .
C2A C1A H1AC 110.6 . .
C2A C1A H1AD 110.6 . .
N2 C2A H2AC 90.0 . .
C1 C2A N2 125(2) . .
C1 C2A C2 133(4) . .
C1 C2A C3 151(3) . .
C1 C2A N2A 41.7(19) . .
C1 C2A C1A 151(3) . .
C1 C2A H2AC 90.6 . .
C1 C2A C3A 85(2) . .
C2 C2A N2 52.2(15) . .
C2 C2A C3 57.6(15) . .
C2 C2A N2A 98(2) . .
C2 C2A C1A 24.0(19) . .
C2 C2A H2AC 132.6 . .
C2 C2A C3A 95(2) . .
C3 C2A N2 83.4(11) . .
C3 C2A H2AC 95.3 . .
N2A C2A N2 86.8(13) . .
N2A C2A C3 154.2(18) . .
N2A C2A C1A 110.4(13) . .
N2A C2A H2AC 108.6 . .
N2A C2A C3A 113.4(14) . .
C1A C2A N2 37.7(12) . .
C1A C2A C3 50.5(11) . .
C1A C2A H2AC 108.6 . .
C3A C2A N2 144.8(16) . .
C3A C2A C3 65.8(12) . .
C3A C2A C1A 107.1(12) . .
C3A C2A H2AC 108.6 . .
C1 C3A C2 52.1(7) . .
C1 C3A C3 93.4(12) . .
C1 C3A H3AA 132.8 . .
C1 C3A H3AB 107.8 . .
C1 C3A H3AC 83.8 . .
C2 C3A C3 49.6(7) . .
C2 C3A H3AA 102.0 . .
C2 C3A H3AB 87.3 . .
C2 C3A H3AC 135.9 . .
C3 C3A H3AA 52.6 . .
C3 C3A H3AB 99.7 . .
C3 C3A H3AC 150.1 . .
C2A C3A C1 28.8(9) . .
C2A C3A C2 28.5(10) . .
C2A C3A C3 64.6(11) . .
C2A C3A H3AA 109.5 . .
C2A C3A H3AB 109.5 . .
C2A C3A H3AC 109.5 . .
H3AA C3A H3AB 109.5 . .
H3AA C3A H3AC 109.5 . .
H3AB C3A H3AC 109.5 . .
Nb2 O7A Nb1 126.9(5) . 3_655
Nb1 O4A V2 102.0(5) . .
Nb2 O4A V2 101.0(5) . .
Nb2 O4A Nb1 146.9(7) . .

loop_
_geom_bond_atom_site_label_1
_geom_bond_atom_site_label_2
_geom_bond_distance
_geom_bond_site_symmetry_2
As1 O8 1.686(6) 11_566
As1 O8 1.686(6) 12_656
As1 O8 1.686(6) .
As1 O8 1.686(6) 3_655
As1 O8 1.686(6) 9_666
As1 O8 1.686(6) 10_556
As1 O8 1.686(6) 2_665
As1 O8 1.686(6) 4_565
V1 Nb2 3.0403(14) 3_655
V1 Nb2 3.0403(14) 2_665
V1 Nb2 3.0404(14) .
V1 Nb2 3.0403(14) 4_565
V1 O3 1.596(11) .
V1 O5 1.973(5) 3_655
V1 O5 1.973(5) 4_565
V1 O5 1.973(5) .
V1 O5 1.973(5) 2_665
V2 Nb1 3.006(3) .
V2 Nb1 3.008(3) 3_655
V2 Nb2 2.9681(14) .
V2 Nb2 2.9681(14) 10_556
V2 O6 1.628(11) .
V2 O7B 1.941(10) .
V2 O7B 1.941(10) 10_556
V2 O4A 1.941(12) .
V2 O4A 1.941(12) 10_556
Nb1 O1 1.717(6) .
Nb1 O4B 2.072(13) 10_556
Nb1 O4B 2.072(13) .
Nb1 O7B 1.907(10) 11_566
Nb1 O7B 1.907(10) 4_565
Nb1 O8 2.513(6) .
Nb1 O8 2.513(6) 10_556
Nb1 O7A 2.060(11) 4_565
Nb1 O7A 2.060(11) 11_566
Nb1 O4A 1.929(11) 10_556
Nb1 O4A 1.929(11) .
Nb2 O2 1.709(4) .
Nb2 O4B 2.030(13) .
Nb2 O5 1.999(5) .
Nb2 O5 2.008(5) 4_565
Nb2 O7B 1.897(11) .
Nb2 O8 2.517(6) 10_556
Nb2 O8 2.490(6) 12_656
Nb2 O7A 2.034(12) .
Nb2 O4A 1.904(11) .
O5 Nb2 2.008(5) 3_655
O7B Nb1 1.907(10) 3_655
O8 Nb2 2.517(6) 10_556
O8 Nb2 2.490(6) 11_566
Cu1 N1 1.95(2) 13_655
Cu1 N1 1.95(2) .
Cu1 N2 2.00(2) .
Cu1 N2 2.00(2) 13_655
Cu1 N1A 2.01(2) .
Cu1 N2A 2.05(2) .
N1 H1A 0.8900 .
N1 H1B 0.8900 .
N1 C1 1.462(10) .
N1 N2A 0.59(2) .
N2 H2A 0.8900 .
N2 H2B 0.8900 .
N2 C2 1.459(10) .
N2 N1A 0.55(3) .
N2 C1A 1.11(3) .
N2 C2A 1.82(2) .
C1 H1C 0.9700 .
C1 H1D 0.9700 .
C1 C2 1.517(10) .
C1 N2A 1.01(3) .
C1 C2A 0.79(2) .
C1 C3A 1.64(3) .
C2 H2 0.9800 .
C2 C3 1.507(10) .
C2 N1A 1.92(3) .
C2 N2A 1.79(2) .
C2 C1A 0.80(2) .
C2 C2A 0.86(3) .
C2 C3A 1.80(2) .
C3 H3A 0.9600 .
C3 H3B 0.9600 .
C3 H3C 0.9600 .
C3 C1A 1.42(3) .
C3 C2A 1.78(2) .
C3 C3A 1.80(3) .
N1A H1AA 0.8900 .
N1A H1AB 0.8900 .
N1A C1A 1.452(10) .
N2A H2AA 0.8900 .
N2A H2AB 0.8900 .
N2A C2A 1.450(10) .
C1A H1AC 0.9700 .
C1A H1AD 0.9700 .
C1A C2A 1.507(10) .
C2A H2AC 0.9800 .
C2A C3A 1.502(10) .
C3A H3AA 0.9600 .
C3A H3AB 0.9600 .
C3A H3AC 0.9600 .
O111 O112 1.32(5) .
O113 O114 1.29(5) .
O7A Nb1 2.060(11) 3_655

loop_
_geom_torsion_atom_site_label_1
_geom_torsion_atom_site_label_2
_geom_torsion_atom_site_label_3
_geom_torsion_atom_site_label_4
_geom_torsion
_geom_torsion_site_symmetry_1
_geom_torsion_site_symmetry_4
V1 Nb2 O7B V2 142.6(2) . .
V1 Nb2 O7B Nb1 2.9(11) . 3_655
V2 Nb2 O7B Nb1 -139.7(12) . 3_655
O2 Nb2 O7B V2 -89.3(4) . .
O2 Nb2 O7B Nb1 131.0(9) . 3_655
O5 Nb2 O7B V2 91.1(7) 4_565 .
O5 Nb2 O7B V2 166.0(4) . .
O5 Nb2 O7B Nb1 -48.5(13) 4_565 3_655
O5 Nb2 O7B Nb1 26.3(10) . 3_655
O8 As1 O8 Nb1 -179.0(4) 2_665 .
O8 As1 O8 Nb1 121.1(5) 4_565 .
O8 As1 O8 Nb1 -58.9(5) 12_656 .
O8 As1 O8 Nb1 -119.0(5) 3_655 .
O8 As1 O8 Nb1 1.0(4) 10_556 .
O8 As1 O8 Nb1 61.0(5) 11_566 .
O8 As1 O8 Nb2 -61.1(3) 2_665 10_556
O8 As1 O8 Nb2 118.9(3) 10_556 10_556
O8 As1 O8 Nb2 178.8(4) 11_566 10_556
O8 As1 O8 Nb2 -58.88(15) 11_566 11_566
O8 As1 O8 Nb2 -178.8(4) 12_656 11_566
O8 As1 O8 Nb2 121.12(15) 3_655 11_566
O8 As1 O8 Nb2 -1.2(4) 3_655 10_556
O8 As1 O8 Nb2 -121.09(14) 4_565 10_556
O8 As1 O8 Nb2 1.2(4) 4_565 11_566
O8 As1 O8 Nb2 58.91(14) 12_656 10_556
O8 As1 O8 Nb2 61.2(3) 2_665 11_566
O8 As1 O8 Nb2 -118.8(3) 10_556 11_566
O8 Nb2 O7B V2 74.0(4) 10_556 .
O8 Nb2 O7B V2 111.2(4) 12_656 .
O8 Nb2 O7B Nb1 -28.5(8) 12_656 3_655
O8 Nb2 O7B Nb1 -65.7(9) 10_556 3_655
Cu1 N1 C1 C2 39(2) . .
Cu1 N1 C1 N2A 55(6) . .
Cu1 N1 C1 C2A 20(5) . .
Cu1 N1 C1 C3A 114(3) . .
Cu1 N1 N2A C1 -130(5) . .
Cu1 N1 N2A C2 -9(16) . .
Cu1 N1 N2A C2A -92(9) . .
Cu1 N2 C2 C1 48.2(17) . .
Cu1 N2 C2 C3 167.8(15) . .
Cu1 N2 C2 N1A -102(9) . .
Cu1 N2 C2 N2A 18.3(14) . .
Cu1 N2 C2 C1A -154(4) . .
Cu1 N2 C2 C2A 71(2) . .
Cu1 N2 C2 C3A 98(3) . .
Cu1 N2 N1A C2 109(8) . .
Cu1 N2 N1A C1A 138(5) . .
Cu1 N2 C1A C2 37(5) . .
Cu1 N2 C1A C3 121(4) . .
Cu1 N2 C1A N1A -111(8) . .
Cu1 N2 C1A C2A 60(3) . .
Cu1 N2 C2A C1 6(4) . .
Cu1 N2 C2A C2 -115(2) . .
Cu1 N2 C2A C3 -168.2(14) . .
Cu1 N2 C2A N2A -12.1(14) . .
Cu1 N2 C2A C1A -142(3) . .
Cu1 N2 C2A C3A -140(3) . .
Cu1 N1A C1A N2 45(6) . .
Cu1 N1A C1A C2 10(4) . .
Cu1 N1A C1A C3 122(3) . .
Cu1 N1A C1A C2A 36(2) . .
Cu1 N2A C2A N2 12.2(14) . .
Cu1 N2A C2A C1 -146(4) . .
Cu1 N2A C2A C2 63(2) . .
Cu1 N2A C2A C3 80(4) . .
Cu1 N2A C2A C1A 42.3(18) . .
Cu1 N2A C2A C3A 162.5(15) . .
N1 C1 C2 N2 -57(2) . .
N1 C1 C2 C3 -173.9(19) . .
N1 C1 C2 N1A -52(2) . .
N1 C1 C2 N2A 5(2) . .
N1 C1 C2 C1A -90(5) . .
N1 C1 C2 C2A -136(5) . .
N1 C1 C2 C3A 147(2) . .
N1 C1 N2A Cu1 -103(7) . .
N1 C1 N2A C2 -165(6) . .
N1 C1 N2A C2A -149(6) . .
N1 C1 C2A N2 -17(6) . .
N1 C1 C2A C2 52(6) . .
N1 C1 C2A C3 151(4) . .
N1 C1 C2A N2A 11(2) . .
N1 C1 C2A C1A 26(9) . .
N1 C1 C2A C3A 144(3) . .
N1 C1 C3A C2 -85(3) . .
N1 C1 C3A C3 -114(3) . .
N1 C1 C3A C2A -111(4) . .
N1 N2A C2A N2 96(10) . .
N1 N2A C2A C1 -62(10) . .
N1 N2A C2A C2 147(10) . .
N1 N2A C2A C3 164(9) . .
N1 N2A C2A C1A 126(10) . .
N1 N2A C2A C3A -114(10) . .
N2 C2 C3 C1A 30(3) . .
N2 C2 C3 C2A -102(3) . .
N2 C2 C3 C3A -151.9(19) . .
N2 C2 N2A Cu1 -17.0(14) . .
N2 C2 N2A N1 -8(16) . .
N2 C2 N2A C1 122(2) . .
N2 C2 N2A C2A 104(2) . .
N2 C2 C1A C3 -141(3) . .
N2 C2 C1A N1A 11(2) . .
N2 C2 C1A C2A -65(4) . .
N2 C2 C2A C1 -106(4) . .
N2 C2 C2A C3 108.7(16) . .
N2 C2 C2A N2A -79.8(18) . .
N2 C2 C2A C1A 44(3) . .
N2 C2 C2A C3A 165.7(15) . .
N2 C2 C3A C1 -59(3) . .
N2 C2 C3A C3 81(3) . .
N2 C2 C3A C2A -32(3) . .
N2 N1A C1A C2 -36(7) . .
N2 N1A C1A C3 77(8) . .
N2 N1A C1A C2A -9(7) . .
N2 C1A C2A C1 -66(7) . .
N2 C1A C2A C2 -116(5) . .
N2 C1A C2A C3 145(3) . .
N2 C1A C2A N2A -55(3) . .
N2 C1A C2A C3A -179(2) . .
N2 C2A C3A C1 152(5) . .
N2 C2A C3A C2 20(2) . .
N2 C2A C3A C3 -31(3) . .
C1 N1 N2A Cu1 130(5) . .
C1 N1 N2A C2 121(19) . .
C1 N1 N2A C2A 38(6) . .
C1 C2 C3 C1A 146(3) . .
C1 C2 C3 C2A 14(2) . .
C1 C2 C3 C3A -36.6(18) . .
C1 C2 N2A Cu1 -139(3) . .
C1 C2 N2A N1 -130(17) . .
C1 C2 N2A C2A -17(3) . .
C1 C2 C1A N2 43(6) . .
C1 C2 C1A C3 -97(4) . .
C1 C2 C1A N1A 54(6) . .
C1 C2 C1A C2A -21(3) . .
C1 C2 C2A N2 106(4) . .
C1 C2 C2A C3 -145(4) . .
C1 C2 C2A N2A 26(4) . .
C1 C2 C2A C1A 150(4) . .
C1 C2 C2A C3A -88(4) . .
C1 C2 C3A C3 139.6(19) . .
C1 C2 C3A C2A 27(2) . .
C1 N2A C2A N2 158(4) . .
C1 N2A C2A C2 -151(5) . .
C1 N2A C2A C3 -134(6) . .
C1 N2A C2A C1A -172(4) . .
C1 N2A C2A C3A -52(4) . .
C1 C2A C3A C2 -133(4) . .
C1 C2A C3A C3 177(3) . .
C2 N2 N1A Cu1 -109(8) . .
C2 N2 N1A C1A 29(5) . .
C2 N2 C1A C3 84(3) . .
C2 N2 C1A N1A -148(6) . .
C2 N2 C1A C2A 23(2) . .
C2 N2 C2A C1 120(5) . .
C2 N2 C2A C3 -53.6(17) . .
C2 N2 C2A N2A 102(2) . .
C2 N2 C2A C1A -27(3) . .
C2 N2 C2A C3A -25(3) . .
C2 C1 N2A Cu1 62(3) . .
C2 C1 N2A N1 165(6) . .
C2 C1 N2A C2A 16(3) . .
C2 C1 C2A N2 -68(3) . .
C2 C1 C2A C3 99(9) . .
C2 C1 C2A N2A -41(6) . .
C2 C1 C2A C1A -25(4) . .
C2 C1 C2A C3A 93(4) . .
C2 C1 C3A C3 -29.6(13) . .
C2 C1 C3A C2A -26(2) . .
C2 C3 C1A N2 -90(3) . .
C2 C3 C1A N1A -121(5) . .
C2 C3 C1A C2A -26(2) . .
C2 C3 C2A N2 48.9(16) . .
C2 C3 C2A C1 -121(8) . .
C2 C3 C2A N2A -20(3) . .
C2 C3 C2A C1A 28(2) . .
C2 C3 C2A C3A -114(2) . .
C2 C3 C3A C1 30.8(14) . .
C2 C3 C3A C2A 29.2(14) . .
C2 N1A C1A N2 36(7) . .
C2 N1A C1A C3 113(6) . .
C2 N1A C1A C2A 26(3) . .
C2 N2A C2A N2 -51.2(16) . .
C2 N2A C2A C1 151(5) . .
C2 N2A C2A C3 17(3) . .
C2 N2A C2A C1A -21.2(17) . .
C2 N2A C2A C3A 99(3) . .
C2 C1A C2A N2 116(5) . .
C2 C1A C2A C1 51(7) . .
C2 C1A C2A C3 -98(4) . .
C2 C1A C2A N2A 62(4) . .
C2 C1A C2A C3A -62(4) . .
C2 C2A C3A C1 133(4) . .
C2 C2A C3A C3 -50.9(18) . .
C3 C2 N2A Cu1 -136(3) . .
C3 C2 N2A N1 -128(15) . .
C3 C2 N2A C1 2(4) . .
C3 C2 N2A C2A -15(3) . .
C3 C2 C1A N2 141(3) . .
C3 C2 C1A N1A 152(4) . .
C3 C2 C1A C2A 76(4) . .
C3 C2 C2A N2 -108.7(16) . .
C3 C2 C2A C1 145(4) . .
C3 C2 C2A N2A 171.5(15) . .
C3 C2 C2A C1A -65(4) . .
C3 C2 C2A C3A 57.0(17) . .
C3 C2 C3A C1 -139.6(19) . .
C3 C2 C3A C2A -113(2) . .
C3 C1A C2A N2 -145(3) . .
C3 C1A C2A C1 149(7) . .
C3 C1A C2A C2 98(4) . .
C3 C1A C2A N2A 160(2) . .
C3 C1A C2A C3A 36(2) . .
C3 C2A C3A C1 -177(3) . .
C3 C2A C3A C2 50.9(18) . .
N1A N2 C2 C1 150(9) . .
N1A N2 C2 C3 -90(9) . .
N1A N2 C2 N2A 120(9) . .
N1A N2 C2 C1A -52(9) . .
N1A N2 C2 C2A 173(9) . .
N1A N2 C2 C3A -160(8) . .
N1A N2 C1A C2 148(6) . .
N1A N2 C1A C3 -129(6) . .
N1A N2 C1A C2A 171(6) . .
N1A N2 C2A C1 94(30) . .
N1A N2 C2A C2 -26(30) . .
N1A N2 C2A C3 -79(30) . .
N1A N2 C2A N2A 77(30) . .
N1A N2 C2A C1A -53(29) . .
N1A N2 C2A C3A -51(31) . .
N1A C2 C3 C1A 20(2) . .
N1A C2 C3 C2A -112(3) . .
N1A C2 C3 C3A -162.2(18) . .
N1A C2 N2A Cu1 -8.5(13) . .
N1A C2 N2A N1 0(16) . .
N1A C2 N2A C1 130(2) . .
N1A C2 N2A C2A 113(3) . .
N1A C2 C1A N2 -11(2) . .
N1A C2 C1A C3 -152(4) . .
N1A C2 C1A C2A -76(5) . .
N1A C2 C2A N2 1.3(17) . .
N1A C2 C2A C1 -105(4) . .
N1A C2 C2A C3 110(2) . .
N1A C2 C2A N2A -78(2) . .
N1A C2 C2A C1A 45(3) . .
N1A C2 C2A C3A 167.0(16) . .
N1A C2 C3A C1 -70(5) . .
N1A C2 C3A C3 70(5) . .
N1A C2 C3A C2A -43(5) . .
N1A C1A C2A N2 3(2) . .
N1A C1A C2A C1 -63(7) . .
N1A C1A C2A C2 -113(5) . .
N1A C1A C2A C3 149(3) . .
N1A C1A C2A N2A -52(2) . .
N1A C1A C2A C3A -176(2) . .
N2A N1 C1 C2 -16(6) . .
N2A N1 C1 C2A -36(7) . .
N2A N1 C1 C3A 58(8) . .
N2A C1 C2 N2 -62(3) . .
N2A C1 C2 C3 -179(2) . .
N2A C1 C2 N1A -57(3) . .
N2A C1 C2 C1A -94(5) . .
N2A C1 C2 C2A -141(6) . .
N2A C1 C2 C3A 142(3) . .
N2A C1 C2A N2 -27(5) . .
N2A C1 C2A C2 41(6) . .
N2A C1 C2A C3 140(5) . .
N2A C1 C2A C1A 16(8) . .
N2A C1 C2A C3A 134(3) . .
N2A C1 C3A C2 -63(3) . .
N2A C1 C3A C3 -92(3) . .
N2A C1 C3A C2A -89(3) . .
N2A C2 C3 C1A 144(5) . .
N2A C2 C3 C2A 12(2) . .
N2A C2 C3 C3A -38(3) . .
N2A C2 C1A N2 -11(6) . .
N2A C2 C1A C3 -152(4) . .
N2A C2 C1A N1A 0(6) . .
N2A C2 C1A C2A -76(4) . .
N2A C2 C2A N2 79.8(18) . .
N2A C2 C2A C1 -26(4) . .
N2A C2 C2A C3 -171.5(15) . .
N2A C2 C2A C1A 124(3) . .
N2A C2 C2A C3A -114.5(17) . .
N2A C2 C3A C1 20.4(16) . .
N2A C2 C3A C3 160.0(18) . .
N2A C2 C3A C2A 47.2(16) . .
N2A C2A C3A C1 32(2) . .
N2A C2A C3A C2 -101(3) . .
N2A C2A C3A C3 -152(2) . .
C1A N2 C2 C1 -158(4) . .
C1A N2 C2 C3 -38(3) . .
C1A N2 C2 N1A 52(9) . .
C1A N2 C2 N2A 172(4) . .
C1A N2 C2 C2A -135(4) . .
C1A N2 C2 C3A -109(5) . .
C1A N2 N1A Cu1 -138(5) . .
C1A N2 N1A C2 -29(5) . .
C1A N2 C2A C1 148(4) . .
C1A N2 C2A C2 27(3) . .
C1A N2 C2A C3 -26(2) . .
C1A N2 C2A N2A 130(2) . .
C1A N2 C2A C3A 2(4) . .
C1A C2 C3 C2A -132(4) . .
C1A C2 C3 C3A 178(3) . .
C1A C2 N2A Cu1 -8(5) . .
C1A C2 N2A N1 0(18) . .
C1A C2 N2A C1 130(5) . .
C1A C2 N2A C2A 113(5) . .
C1A C2 C2A N2 -44(3) . .
C1A C2 C2A C1 -150(4) . .
C1A C2 C2A C3 65(4) . .
C1A C2 C2A N2A -124(3) . .
C1A C2 C2A C3A 122(4) . .
C1A C2 C3A C1 -142(4) . .
C1A C2 C3A C3 -3(4) . .
C1A C2 C3A C2A -116(5) . .
C1A C3 C2A N2 20.5(18) . .
C1A C3 C2A C1 -149(7) . .
C1A C3 C2A C2 -28(2) . .
C1A C3 C2A N2A -48(4) . .
C1A C3 C2A C3A -142(2) . .
C1A C3 C3A C1 32(2) . .
C1A C3 C3A C2 1.1(17) . .
C1A C3 C3A C2A 30.3(17) . .
C1A C2A C3A C1 154(3) . .
C1A C2A C3A C2 21.2(19) . .
C1A C2A C3A C3 -29.7(17) . .
C2A N2 C2 C1 -22.5(16) . .
C2A N2 C2 C3 97(2) . .
C2A N2 C2 N1A -173(9) . .
C2A N2 C2 N2A -52.4(16) . .
C2A N2 C2 C1A 135(4) . .
C2A N2 C2 C3A 27(3) . .
C2A N2 N1A Cu1 -90(29) . .
C2A N2 N1A C2 20(23) . .
C2A N2 N1A C1A 49(27) . .
C2A N2 C1A C2 -23(2) . .
C2A N2 C1A C3 60(3) . .
C2A N2 C1A N1A -171(6) . .
C2A C1 C2 N2 79(5) . .
C2A C1 C2 C3 -38(4) . .
C2A C1 C2 N1A 84(5) . .
C2A C1 C2 N2A 141(6) . .
C2A C1 C2 C1A 47(6) . .
C2A C1 C2 C3A -77(4) . .
C2A C1 N2A Cu1 46(5) . .
C2A C1 N2A N1 149(6) . .
C2A C1 N2A C2 -16(3) . .
C2A C1 C3A C2 26(2) . .
C2A C1 C3A C3 -3(3) . .
C2A C2 C3 C1A 132(4) . .
C2A C2 C3 C3A -50.2(18) . .
C2A C2 N2A Cu1 -121(2) . .
C2A C2 N2A N1 -112(16) . .
C2A C2 N2A C1 17(3) . .
C2A C2 C1A N2 65(4) . .
C2A C2 C1A C3 -76(4) . .
C2A C2 C1A N1A 76(5) . .
C2A C2 C3A C1 -27(2) . .
C2A C2 C3A C3 113(2) . .
C2A C3 C1A N2 -64(3) . .
C2A C3 C1A C2 26(2) . .
C2A C3 C1A N1A -95(4) . .
C2A C3 C3A C1 1.7(15) . .
C2A C3 C3A C2 -29.2(14) . .
C3A C1 C2 N2 156.1(19) . .
C3A C1 C2 C3 39.4(18) . .
C3A C1 C2 N1A 161(2) . .
C3A C1 C2 N2A -142(3) . .
C3A C1 C2 C1A 124(5) . .
C3A C1 C2 C2A 77(4) . .
C3A C1 N2A Cu1 118(3) . .
C3A C1 N2A N1 -139(6) . .
C3A C1 N2A C2 56(2) . .
C3A C1 N2A C2A 72(3) . .
C3A C1 C2A N2 -161(3) . .
C3A C1 C2A C2 -93(4) . .
C3A C1 C2A C3 7(6) . .
C3A C1 C2A N2A -134(3) . .
C3A C1 C2A C1A -118(6) . .
C3A C2 C3 C1A -178(3) . .
C3A C2 C3 C2A 50.2(18) . .
C3A C2 N2A Cu1 -170.4(13) . .
C3A C2 N2A N1 -162(16) . .
C3A C2 N2A C1 -32(2) . .
C3A C2 N2A C2A -49.3(18) . .
C3A C2 C1A N2 143(3) . .
C3A C2 C1A C3 3(4) . .
C3A C2 C1A N1A 155(3) . .
C3A C2 C1A C2A 79(5) . .
C3A C2 C2A N2 -165.7(15) . .
C3A C2 C2A C1 88(4) . .
C3A C2 C2A C3 -57.0(17) . .
C3A C2 C2A N2A 114.5(17) . .
C3A C2 C2A C1A -122(4) . .
C3A C3 C1A N2 -92(3) . .
C3A C3 C1A C2 -2(3) . .
C3A C3 C1A N1A -123(3) . .
C3A C3 C1A C2A -28.1(15) . .
C3A C3 C2A N2 162.6(19) . .
C3A C3 C2A C1 -7(7) . .
C3A C3 C2A C2 114(2) . .
C3A C3 C2A N2A 94(4) . .
C3A C3 C2A C1A 142(2) . .
O4A Nb2 O7B V2 16.1(4) . .
O4A Nb2 O7B Nb1 -123.6(10) . 3_655
